data_4081440
loop_
_publ_author_name
'Kruckenberg, Achim'
'Wadepohl, Hubert'
'Gade, Lutz H.'

_publ_section_title
;
 Bis(diisopropylphosphinomethyl)amine Nickel(II) and Nickel(0) Complexes:
 Coordination Chemistry, Reactivity, and Catalytic Decarbonylative C--H
 Arylation of Benzoxazole
;
_journal_issue 18
_journal_name_full Organometallics
_journal_page_first 5153
_journal_paper_doi 10.1021/om400711d
_journal_volume 32
_journal_year 2013
_chemical_formula_moiety 'C17 H39 N Ni P2'
_chemical_formula_sum 'C17 H39 N Ni P2'
_chemical_formula_weight 378.14
_chemical_properties_physical air-sensitive
_space_group_crystal_system monoclinic
_space_group_IT_number 14
_space_group_name_Hall '-P 2yn'
_space_group_name_H-M_alt 'P 1 21/n 1'
_symmetry_cell_setting monoclinic
_symmetry_Int_Tables_number 14
_symmetry_space_group_name_Hall '-P 2yn'
_symmetry_space_group_name_H-M 'P 1 21/n 1'
_atom_sites_solution_hydrogens mixed
_atom_sites_solution_primary iterative
_atom_sites_solution_secondary difmap
_audit_block_code ga_ak50
_audit_creation_date
;
'Mon Jan 21 13:25:06 2013'
;
_audit_update_record 'Fri Jun 21 16:59:33 CEST 2013'
_cell_angle_alpha 90
_cell_angle_beta 90.4571(5)
_cell_angle_gamma 90
_cell_formula_units_Z 4
_cell_length_a 9.68141(6)
_cell_length_b 14.47778(9)
_cell_length_c 14.90719(9)
_cell_measurement_reflns_used 51639
_cell_measurement_temperature 110(2)
_cell_measurement_theta_max 32.0890
_cell_measurement_theta_min 3.7190
_cell_volume 2089.40(2)
_computing_cell_refinement
;
CrysAlisPro, Agilent Technologies,
Version 1.171.36.24 (release 03-12-2012 CrysAlis171 .NET)
(compiled Dec  3 2012,18:21:49)
;
_computing_data_collection
;
CrysAlisPro, Agilent Technologies,
Version 1.171.36.24 (release 03-12-2012 CrysAlis171 .NET)
(compiled Dec  3 2012,18:21:49)
;
_computing_data_reduction
;
CrysAlisPro, Agilent Technologies,
Version 1.171.36.24 (release 03-12-2012 CrysAlis171 .NET)
(compiled Dec  3 2012,18:21:49)
;
_computing_molecular_graphics
;
O. V. Dolomanov, L. J. Bourhis, R. J. Gildea, J. A. K. Howard and H. Puschmann,
OLEX2: a complete structure solution, refinement and analysis program.
J. Appl. Cryst. (2009). 42, 339-341.
;
_computing_publication_material 'encif (Wadepohl, 2009-13); encifer 1.4 (CCDC, 2011)'
_computing_structure_refinement 'SHELXL-2013 (Sheldrick, 2013)'
_computing_structure_solution 'SUPERFLIP (Palatinus, 2007-2009)'
_diffrn_ambient_temperature 110(2)
_diffrn_detector 'CCD plate'
_diffrn_detector_area_resol_mean 7.9621
_diffrn_detector_type 'Agilent EOS'
_diffrn_measured_fraction_theta_full 0.997
_diffrn_measured_fraction_theta_max 0.976
_diffrn_measurement_details
;
  1 omega  -28.00   -2.00   0.5000   20.0000
omega____ theta____ kappa____ phi______ frames
    -      -28.0026  -78.0000 -164.0000 52

  2 omega  -60.00   20.00   0.5000   20.0000
omega____ theta____ kappa____ phi______ frames
    -      -28.0026   78.0000  -15.0000 160

  3 omega  -58.00  -32.00   0.5000   20.0000
omega____ theta____ kappa____ phi______ frames
    -      -28.0026   77.0000  -60.0000 52

  4 omega  -41.00   -1.00   0.5000   20.0000
omega____ theta____ kappa____ phi______ frames
    -      -28.0026  -77.0000  -30.0000 80

  5 omega  -60.00  -34.00   0.5000   20.0000
omega____ theta____ kappa____ phi______ frames
    -      -28.0026   78.0000  140.0000 52

  6 omega    9.00   97.00   0.5000   20.0000
omega____ theta____ kappa____ phi______ frames
    -       28.0026   57.0000   60.0000 176

  7 omega   -7.00   33.00   0.5000   20.0000
omega____ theta____ kappa____ phi______ frames
    -       28.0026  -57.0000 -180.0000 80

  8 omega  -43.00   -1.00   0.5000   20.0000
omega____ theta____ kappa____ phi______ frames
    -       28.0026  -78.0000 -164.0000 84

  9 omega   67.00   93.00   0.5000   20.0000
omega____ theta____ kappa____ phi______ frames
    -       28.0026   77.0000  120.0000 52

 10 omega   33.00   60.00   0.5000   20.0000
omega____ theta____ kappa____ phi______ frames
    -       28.0026  -78.0000 -164.0000 54

 11 omega  -43.00   60.00   0.5000   20.0000
omega____ theta____ kappa____ phi______ frames
    -       28.0026  -77.0000  120.0000 206

 12 omega   -4.00   98.00   0.5000   20.0000
omega____ theta____ kappa____ phi______ frames
    -       28.0026   77.0000  -60.0000 204

 13 omega   13.00   40.00   0.5000   20.0000
omega____ theta____ kappa____ phi______ frames
    -       28.0026   38.0000  -30.0000 54

 14 omega  -26.00   60.00   0.5000   20.0000
omega____ theta____ kappa____ phi______ frames
    -       28.0026  -78.0000   39.0000 172

 15 omega    4.00   99.00   0.5000   20.0000
omega____ theta____ kappa____ phi______ frames
    -       28.0026   77.0000 -180.0000 190

 16 omega   -4.00   32.00   0.5000   20.0000
omega____ theta____ kappa____ phi______ frames
    -       28.0026   77.0000  120.0000 72

 17 omega   31.00   58.00   0.5000   20.0000
omega____ theta____ kappa____ phi______ frames
    -       28.0026   19.0000  -60.0000 54

 18 omega    1.00   77.00   0.5000   20.0000
omega____ theta____ kappa____ phi______ frames
    -       28.0026   38.0000 -180.0000 152

 19 omega   34.00   60.00   0.5000   20.0000
omega____ theta____ kappa____ phi______ frames
    -       28.0026  -77.0000  -60.0000 52

 20 omega  -41.00   32.00   0.5000   20.0000
omega____ theta____ kappa____ phi______ frames
    -       28.0026  -57.0000  -90.0000 146

 21 omega  -50.00   41.00   0.5000   20.0000
omega____ theta____ kappa____ phi______ frames
    -      -28.0026   57.0000 -150.0000 182

 22 omega  -50.00   41.00   0.5000   20.0000
omega____ theta____ kappa____ phi______ frames
    -      -28.0026   57.0000   90.0000 182

 23 omega  -97.00   -6.00   0.5000   20.0000
omega____ theta____ kappa____ phi______ frames
    -      -28.0026  -57.0000   60.0000 182

 24 omega  -48.00    3.00   0.5000   20.0000
omega____ theta____ kappa____ phi______ frames
    -      -28.0026  -78.0000 -164.0000 102

 25 omega  -50.00   41.00   0.5000   20.0000
omega____ theta____ kappa____ phi______ frames
    -      -28.0026   57.0000  -60.0000 182

 26 omega  -48.00    3.00   0.5000   20.0000
omega____ theta____ kappa____ phi______ frames
    -      -28.0026  -78.0000   39.0000 102

 27 omega    6.00   97.00   0.5000   20.0000
omega____ theta____ kappa____ phi______ frames
    -       28.0026   57.0000    0.0000 182

 28 omega    1.00  101.00   0.5000   20.0000
omega____ theta____ kappa____ phi______ frames
    -       28.0026   38.0000  120.0000 200

 29 omega  -43.00   60.00   0.5000   20.0000
omega____ theta____ kappa____ phi______ frames
    -       28.0026  -78.0000   39.0000 206

 30 omega  -43.00   60.00   0.5000   20.0000
omega____ theta____ kappa____ phi______ frames
    -       28.0026  -78.0000 -164.0000 206

 31 omega    1.00  101.00   0.5000   20.0000
omega____ theta____ kappa____ phi______ frames
    -       28.0026   38.0000 -150.0000 200

 32 omega  -41.00   50.00   0.5000   20.0000
omega____ theta____ kappa____ phi______ frames
    -       28.0026  -57.0000 -120.0000 182

 33 omega  -45.00   55.00   0.5000   20.0000
omega____ theta____ kappa____ phi______ frames
    -       28.0026  -38.0000   60.0000 200

 34 omega   -4.00   99.00   0.5000   20.0000
omega____ theta____ kappa____ phi______ frames
    -       28.0026   77.0000 -150.0000 206

 35 omega    6.00   97.00   0.5000   20.0000
omega____ theta____ kappa____ phi______ frames
    -       28.0026   57.0000 -150.0000 182

 36 omega    6.00   97.00   0.5000   20.0000
omega____ theta____ kappa____ phi______ frames
    -       28.0026   57.0000  -30.0000 182

 37 omega    6.00   74.00   0.5000   20.0000
omega____ theta____ kappa____ phi______ frames
    -       28.0026   57.0000  150.0000 136

 38 omega  -43.00   60.00   0.5000   20.0000
omega____ theta____ kappa____ phi______ frames
    -       28.0026  -77.0000  120.0000 206

;
_diffrn_measurement_device '\k-geometry diffractometer'
_diffrn_measurement_device_type 'Agilent SuperNova, Dual, Cu at zero, Eos'
_diffrn_measurement_method '\w scans'
_diffrn_measurement_specimen_support 'polyimid foil'
_diffrn_orient_matrix_UB_11 -0.0044335000
_diffrn_orient_matrix_UB_12 -0.0480858000
_diffrn_orient_matrix_UB_13 -0.0086354000
_diffrn_orient_matrix_UB_21 -0.0399038000
_diffrn_orient_matrix_UB_22 -0.0058471000
_diffrn_orient_matrix_UB_23 0.0392794000
_diffrn_orient_matrix_UB_31 -0.0613135000
_diffrn_orient_matrix_UB_32 0.0072724000
_diffrn_orient_matrix_UB_33 -0.0254193000
_diffrn_radiation_monochromator mirror
_diffrn_radiation_probe x-ray
_diffrn_radiation_type 'Mo K\a'
_diffrn_radiation_wavelength 0.7107
_diffrn_reflns_av_R_equivalents 0.0434
_diffrn_reflns_av_unetI/netI 0.0168
_diffrn_reflns_Laue_measured_fraction_full 0.997
_diffrn_reflns_Laue_measured_fraction_max 0.976
_diffrn_reflns_limit_h_max 14
_diffrn_reflns_limit_h_min -14
_diffrn_reflns_limit_k_max 21
_diffrn_reflns_limit_k_min -21
_diffrn_reflns_limit_l_max 21
_diffrn_reflns_limit_l_min -22
_diffrn_reflns_number 132702
_diffrn_reflns_point_group_measured_fraction_full 0.997
_diffrn_reflns_point_group_measured_fraction_max 0.976
_diffrn_reflns_theta_full 25.242
_diffrn_reflns_theta_max 32.386
_diffrn_reflns_theta_min 3.514
_diffrn_source 'microfocus X-Ray tube'
_diffrn_source_type 'Agilent SuperNova (Mo) X-ray Source'
_exptl_absorpt_coefficient_mu 1.078
_exptl_absorpt_correction_T_max 0.969
_exptl_absorpt_correction_T_min 0.785
_exptl_absorpt_correction_type analytical
_exptl_absorpt_process_details
;
CrysAlisPro, Agilent Technologies,
Version 1.171.36.24 (release 03-12-2012 CrysAlis171 .NET)
(compiled Dec  3 2012,18:21:49)
Analytical numeric absorption correction using a multifaceted crystal
            model based on expressions derived by R.C. Clark & J.S. Reid.
(Clark, R. C. & Reid, J. S. (1995). Acta Cryst. A51, 887-897)
;
_exptl_crystal_colour yellow
_exptl_crystal_density_diffrn 1.202
_exptl_crystal_description plate
_exptl_crystal_F_000 824
_exptl_crystal_size_max 0.3446
_exptl_crystal_size_mid 0.1593
_exptl_crystal_size_min 0.0303
_refine_diff_density_max 0.404
_refine_diff_density_min -0.366
_refine_diff_density_rms 0.056
_refine_ls_extinction_method none
_refine_ls_goodness_of_fit_ref 1.204
_refine_ls_hydrogen_treatment mixed
_refine_ls_matrix_type full
_refine_ls_number_parameters 244
_refine_ls_number_reflns 7315
_refine_ls_number_restraints 0
_refine_ls_restrained_S_all 1.204
_refine_ls_R_factor_all 0.0343
_refine_ls_R_factor_gt 0.0310
_refine_ls_shift/su_max 0.001
_refine_ls_shift/su_mean 0.000
_refine_ls_structure_factor_coef Fsqd
_refine_ls_weighting_details 'w=1/[\s^2^(Fo^2^)+(0.0182P)^2^+1.0604P] where P=(Fo^2^+2Fc^2^)/3'
_refine_ls_weighting_scheme calc
_refine_ls_wR_factor_gt 0.0625
_refine_ls_wR_factor_ref 0.0635
_reflns_Friedel_coverage 0.000
_reflns_number_gt 6970
_reflns_number_total 7315
_reflns_threshold_expression 'I > 2\s(I)'
_cod_data_source_file om400711d_si_002.cif
_cod_data_source_block ga_ak50
_cod_original_cell_volume 2089.41(2)
_cod_original_sg_symbol_H-M 'P 21/n'
_cod_database_code 4081440
_audit_block_refno 1682
_audit_block_usercomment 'AK579, plate, yellow'
_olex2_refinement_description
;
1. Fixed Uiso
 At 1.2 times of:
  All C(H) groups, All C(H,H) groups
 At 1.5 times of:
  All C(H,H,H) groups
2.a Idealised Me refined as rotating group with stretchable bonds:
 C4(H4A,H4B,H4C), C5(H5A,H5B,H5C), C7(H7A,H7B,H7C), C8(H8A,H8B,H8C), C10(H10A,
 H10B,H10C), C11(H11A,H11B,H11C), C13(H13A,H13B,H13C), C14(H14A,H14B,H14C),
 C15(H15A,H15B,H15C)
;
_shelx_estimated_absorpt_t_max 0.900
_shelx_estimated_absorpt_t_min 0.900
_cell_oxdiff_length_a 9.67844(9)
_cell_oxdiff_length_b 14.48058(14)
_cell_oxdiff_length_c 14.90895(12)
_cell_oxdiff_angle_alpha 90.0173(7)
_cell_oxdiff_angle_beta 90.4836(7)
_cell_oxdiff_angle_gamma 90.0096(8)
_cell_oxdiff_volume 2089.41(3)
_cell_oxdiff_measurement_reflns_used 51639
_reflns_odcompleteness_completeness 99.80
_reflns_odcompleteness_theta 30.44
_reflns_odcompleteness_iscentric 1

loop_
_symmetry_equiv_pos_as_xyz
'x, y, z'
'-x+1/2, y+1/2, -z+1/2'
'-x, -y, -z'
'x-1/2, -y-1/2, z-1/2'

loop_
_atom_site_label
_atom_site_type_symbol
_atom_site_fract_x
_atom_site_fract_y
_atom_site_fract_z
_atom_site_U_iso_or_equiv
_atom_site_adp_type
_atom_site_occupancy
_atom_site_site_symmetry_order
_atom_site_calc_flag
_atom_site_refinement_flags_posn
_atom_site_refinement_flags_adp
Ni Ni 0.48234(2) 0.81143(2) 0.75077(2) 0.01184(4) Uani 1 1 d . .
P1 P 0.67817(3) 0.80082(2) 0.81651(2) 0.01135(5) Uani 1 1 d . .
P2 P 0.36915(3) 0.70512(2) 0.81668(2) 0.01189(5) Uani 1 1 d . .
N N 0.61124(10) 0.63155(6) 0.89197(6) 0.01326(16) Uani 1 1 d . .
C1 C 0.68617(12) 0.71762(8) 0.91094(7) 0.01446(19) Uani 1 1 d . .
H1A H 0.7822(16) 0.7019(11) 0.9222(10) 0.017 Uiso 1 1 d . U
H1B H 0.6524(15) 0.7489(11) 0.9648(10) 0.017 Uiso 1 1 d . U
C2 C 0.46224(11) 0.64123(8) 0.90683(8) 0.0154(2) Uani 1 1 d . .
H2A H 0.4444(16) 0.6714(11) 0.9638(11) 0.018 Uiso 1 1 d . U
H2B H 0.4249(16) 0.5784(11) 0.9097(10) 0.018 Uiso 1 1 d . U
C3 C 0.74170(12) 0.90773(8) 0.87170(8) 0.0157(2) Uani 1 1 d . .
H3 H 0.7616(16) 0.9481(11) 0.8223(10) 0.019 Uiso 1 1 d . U
C4 C 0.62504(13) 0.95071(9) 0.92674(9) 0.0212(2) Uani 1 1 d . .
H4A H 0.5452(9) 0.9604(7) 0.8886(4) 0.032 Uiso 1 1 calc R U
H4B H 0.6554(5) 1.0092(7) 0.9511(6) 0.032 Uiso 1 1 calc R U
H4C H 0.6010(8) 0.9096(5) 0.9752(7) 0.032 Uiso 1 1 calc R U
C5 C 0.87323(13) 0.89679(9) 0.92818(9) 0.0218(2) Uani 1 1 d . .
H5A H 0.8552(4) 0.8569(7) 0.9780(6) 0.033 Uiso 1 1 calc R U
H5B H 0.9022(7) 0.9560(6) 0.9498(6) 0.033 Uiso 1 1 calc R U
H5C H 0.9446(8) 0.8705(7) 0.8921(4) 0.033 Uiso 1 1 calc R U
C6 C 0.82771(11) 0.76021(8) 0.74982(8) 0.0159(2) Uani 1 1 d . .
H6 H 0.9009(16) 0.7478(11) 0.7927(10) 0.019 Uiso 1 1 d . U
C7 C 0.87423(14) 0.83289(10) 0.68240(9) 0.0256(3) Uani 1 1 d . .
H7A H 0.7976(9) 0.8491(6) 0.6436(7) 0.038 Uiso 1 1 calc R U
H7B H 0.9487(11) 0.8083(4) 0.6468(6) 0.038 Uiso 1 1 calc R U
H7C H 0.9058(12) 0.8872(7) 0.7141(3) 0.038 Uiso 1 1 calc R U
C8 C 0.78895(14) 0.67025(9) 0.70215(9) 0.0237(3) Uani 1 1 d . .
H8A H 0.7636(11) 0.6246(5) 0.7459(5) 0.036 Uiso 1 1 calc R U
H8B H 0.8667(9) 0.6484(5) 0.6684(7) 0.036 Uiso 1 1 calc R U
H8C H 0.7122(11) 0.6812(2) 0.6622(7) 0.036 Uiso 1 1 calc R U
C9 C 0.21562(11) 0.74738(8) 0.87864(8) 0.0165(2) Uani 1 1 d . .
H9 H 0.1562(16) 0.7719(11) 0.8299(11) 0.020 Uiso 1 1 d . U
C10 C 0.25830(13) 0.82916(9) 0.93805(9) 0.0222(2) Uani 1 1 d . .
H10A H 0.3227(11) 0.8083(3) 0.9835(6) 0.033 Uiso 1 1 calc R U
H10B H 0.1776(8) 0.8547(5) 0.9664(6) 0.033 Uiso 1 1 calc R U
H10C H 0.3015(11) 0.8759(6) 0.9017(4) 0.033 Uiso 1 1 calc R U
C11 C 0.13718(13) 0.67416(10) 0.93222(9) 0.0247(3) Uani 1 1 d . .
H11A H 0.1069(11) 0.6260(7) 0.8927(4) 0.037 Uiso 1 1 calc R U
H11B H 0.0587(11) 0.7020(3) 0.9601(7) 0.037 Uiso 1 1 calc R U
H11C H 0.1969(7) 0.6488(6) 0.9774(7) 0.037 Uiso 1 1 calc R U
C12 C 0.30000(12) 0.60714(8) 0.75036(8) 0.0172(2) Uani 1 1 d . .
H12 H 0.2625(16) 0.5653(11) 0.7921(11) 0.021 Uiso 1 1 d . U
C13 C 0.18670(13) 0.63774(10) 0.68531(9) 0.0249(3) Uani 1 1 d . .
H13A H 0.1097(9) 0.6616(8) 0.7185(4) 0.037 Uiso 1 1 calc R U
H13B H 0.1569(9) 0.5858(6) 0.6499(6) 0.037 Uiso 1 1 calc R U
H13C H 0.2219(5) 0.6851(7) 0.6465(7) 0.037 Uiso 1 1 calc R U
C14 C 0.41814(14) 0.56063(10) 0.69976(10) 0.0260(3) Uani 1 1 d . .
H14A H 0.4543(9) 0.6030(5) 0.6551(7) 0.039 Uiso 1 1 calc R U
H14B H 0.3839(5) 0.5052(7) 0.6701(7) 0.039 Uiso 1 1 calc R U
H14C H 0.4913(9) 0.5441(8) 0.7419(5) 0.039 Uiso 1 1 calc R U
C15 C 0.66600(13) 0.55737(8) 0.94869(9) 0.0200(2) Uani 1 1 d . .
H15A H 0.7659(10) 0.5496(5) 0.9373(5) 0.030 Uiso 1 1 calc R U
H15B H 0.6171(9) 0.4990(6) 0.9346(5) 0.030 Uiso 1 1 calc R U
H15C H 0.6520(10) 0.5733(4) 1.0125(6) 0.030 Uiso 1 1 calc R U
C16 C 0.48462(15) 0.91900(9) 0.67047(9) 0.0240(2) Uani 1 1 d . .
H16A H 0.4940(18) 0.9758(13) 0.7025(12) 0.029 Uiso 1 1 d . U
H16B H 0.5465(18) 0.9112(12) 0.6218(12) 0.029 Uiso 1 1 d . U
C17 C 0.35526(15) 0.87291(10) 0.66748(10) 0.0260(3) Uani 1 1 d . .
H17A H 0.3332(19) 0.8335(13) 0.6158(12) 0.031 Uiso 1 1 d . U
H17B H 0.2767(19) 0.8987(13) 0.6998(12) 0.031 Uiso 1 1 d . U

loop_
_atom_site_aniso_label
_atom_site_aniso_U_11
_atom_site_aniso_U_22
_atom_site_aniso_U_33
_atom_site_aniso_U_23
_atom_site_aniso_U_13
_atom_site_aniso_U_12
Ni 0.01290(6) 0.01138(6) 0.01119(6) 0.00161(5) -0.00152(4) 0.00072(5)
P1 0.01205(11) 0.01089(12) 0.01109(11) 0.00078(9) -0.00025(9) -0.00090(9)
P2 0.01124(11) 0.01225(12) 0.01217(12) -0.00027(9) -0.00133(9) -0.00052(9)
N 0.0136(4) 0.0113(4) 0.0149(4) 0.0029(3) -0.0023(3) -0.0004(3)
C1 0.0151(5) 0.0145(5) 0.0137(5) 0.0023(4) -0.0037(4) -0.0025(4)
C2 0.0144(5) 0.0163(5) 0.0154(5) 0.0040(4) -0.0001(4) -0.0017(4)
C3 0.0173(5) 0.0133(5) 0.0164(5) -0.0006(4) 0.0008(4) -0.0032(4)
C4 0.0239(6) 0.0177(5) 0.0220(6) -0.0054(4) 0.0014(4) 0.0007(4)
C5 0.0182(5) 0.0230(6) 0.0242(6) -0.0045(5) -0.0033(4) -0.0057(4)
C6 0.0133(5) 0.0196(5) 0.0149(5) -0.0012(4) 0.0012(4) -0.0002(4)
C7 0.0264(6) 0.0286(6) 0.0218(6) 0.0017(5) 0.0097(5) -0.0041(5)
C8 0.0220(6) 0.0240(6) 0.0253(6) -0.0099(5) 0.0053(5) -0.0008(5)
C9 0.0134(5) 0.0198(5) 0.0162(5) -0.0032(4) -0.0005(4) -0.0003(4)
C10 0.0197(5) 0.0243(6) 0.0226(6) -0.0090(5) 0.0001(4) 0.0010(4)
C11 0.0182(5) 0.0312(7) 0.0249(6) -0.0007(5) 0.0056(5) -0.0041(5)
C12 0.0166(5) 0.0160(5) 0.0188(5) -0.0037(4) -0.0013(4) -0.0025(4)
C13 0.0196(6) 0.0306(7) 0.0245(6) -0.0089(5) -0.0078(5) -0.0005(5)
C14 0.0231(6) 0.0244(6) 0.0306(7) -0.0130(5) -0.0004(5) 0.0029(5)
C15 0.0222(5) 0.0147(5) 0.0231(6) 0.0058(4) -0.0051(4) 0.0014(4)
C16 0.0297(6) 0.0191(6) 0.0231(6) 0.0090(5) -0.0021(5) 0.0017(5)
C17 0.0268(6) 0.0237(6) 0.0274(7) 0.0073(5) -0.0100(5) 0.0040(5)

loop_
_atom_type_symbol
_atom_type_description
_atom_type_scat_dispersion_real
_atom_type_scat_dispersion_imag
_atom_type_scat_source
C C 0.0033 0.0016 'International Tables Vol C Tables 4.2.6.8 and 6.1.1.4'
H H 0.0000 0.0000 'International Tables Vol C Tables 4.2.6.8 and 6.1.1.4'
N N 0.0061 0.0033 'International Tables Vol C Tables 4.2.6.8 and 6.1.1.4'
Ni Ni 0.3393 1.1124 'International Tables Vol C Tables 4.2.6.8 and 6.1.1.4'
P P 0.1023 0.0942 'International Tables Vol C Tables 4.2.6.8 and 6.1.1.4'

loop_
_exptl_crystal_face_index_h
_exptl_crystal_face_index_k
_exptl_crystal_face_index_l
_exptl_crystal_face_perp_dist
_exptl_oxdiff_crystal_face_indexfrac_h
_exptl_oxdiff_crystal_face_indexfrac_k
_exptl_oxdiff_crystal_face_indexfrac_l
_exptl_oxdiff_crystal_face_x
_exptl_oxdiff_crystal_face_y
_exptl_oxdiff_crystal_face_z
12 1 -9 0.0563 11.9993 0.9996 -8.9994 -0.0236 -0.8382 -0.4997
-11 3 -11 0.1164 -10.9994 3.0000 -10.9992 -0.0005 -0.0107 0.9758
-2 -4 20 0.1146 -1.9998 -3.9996 19.9986 0.0285 0.8887 -0.4148
-13 -1 9 0.0868 -12.9992 -0.9995 8.9994 0.0280 0.8781 0.5610
-4 -20 -2 0.0078 -3.9995 -19.9984 -1.9993 0.9966 0.1980 0.1506
4 20 2 0.0224 3.9995 19.9984 1.9993 -0.9966 -0.1980 -0.1506

loop_
_geom_angle_atom_site_label_1
_geom_angle_atom_site_label_2
_geom_angle_atom_site_label_3
_geom_angle
P1 Ni P2 101.209(12)
C16 Ni P1 108.83(4)
C16 Ni P2 149.41(4)
C17 Ni P1 151.29(4)
C17 Ni P2 107.34(4)
C17 Ni C16 42.46(6)
C1 P1 Ni 115.30(4)
C1 P1 C3 101.16(5)
C1 P1 C6 99.94(5)
C3 P1 Ni 115.72(4)
C3 P1 C6 104.14(5)
C6 P1 Ni 118.07(4)
C2 P2 Ni 116.37(4)
C2 P2 C9 100.92(5)
C9 P2 Ni 114.01(4)
C12 P2 Ni 119.45(4)
C12 P2 C2 100.14(5)
C12 P2 C9 103.31(5)
C2 N C1 112.00(9)
C15 N C1 109.59(9)
C15 N C2 109.55(9)
P1 C1 H1A 108.5(9)
P1 C1 H1B 108.1(9)
N C1 P1 112.80(7)
N C1 H1A 107.8(9)
N C1 H1B 112.5(9)
H1A C1 H1B 107.0(13)
P2 C2 H2A 108.6(9)
P2 C2 H2B 108.5(9)
N C2 P2 114.19(7)
N C2 H2A 110.9(9)
N C2 H2B 106.3(9)
H2A C2 H2B 108.1(13)
P1 C3 H3 103.6(9)
C4 C3 P1 109.44(8)
C4 C3 H3 108.4(9)
C5 C3 P1 115.43(8)
C5 C3 H3 108.3(9)
C5 C3 C4 111.17(10)
C3 C4 H4A 109.5
C3 C4 H4B 109.5
C3 C4 H4C 109.5
H4A C4 H4B 109.5
H4A C4 H4C 109.5
H4B C4 H4C 109.5
C3 C5 H5A 109.5
C3 C5 H5B 109.5
C3 C5 H5C 109.5
H5A C5 H5B 109.5
H5A C5 H5C 109.5
H5B C5 H5C 109.5
P1 C6 H6 106.0(9)
C7 C6 P1 111.69(9)
C7 C6 H6 110.2(9)
C7 C6 C8 110.73(10)
C8 C6 P1 109.19(8)
C8 C6 H6 109.0(9)
C6 C7 H7A 109.5
C6 C7 H7B 109.5
C6 C7 H7C 109.5
H7A C7 H7B 109.5
H7A C7 H7C 109.5
H7B C7 H7C 109.5
C6 C8 H8A 109.5
C6 C8 H8B 109.5
C6 C8 H8C 109.5
H8A C8 H8B 109.5
H8A C8 H8C 109.5
H8B C8 H8C 109.5
P2 C9 H9 102.4(9)
C10 C9 P2 109.16(8)
C10 C9 H9 107.5(9)
C11 C9 P2 115.64(9)
C11 C9 H9 110.1(9)
C11 C9 C10 111.44(10)
C9 C10 H10A 109.5
C9 C10 H10B 109.5
C9 C10 H10C 109.5
H10A C10 H10B 109.5
H10A C10 H10C 109.5
H10B C10 H10C 109.5
C9 C11 H11A 109.5
C9 C11 H11B 109.5
C9 C11 H11C 109.5
H11A C11 H11B 109.5
H11A C11 H11C 109.5
H11B C11 H11C 109.5
P2 C12 H12 106.2(10)
C13 C12 P2 111.87(9)
C13 C12 H12 109.1(10)
C13 C12 C14 110.55(11)
C14 C12 P2 109.37(8)
C14 C12 H12 109.6(10)
C12 C13 H13A 109.5
C12 C13 H13B 109.5
C12 C13 H13C 109.5
H13A C13 H13B 109.5
H13A C13 H13C 109.5
H13B C13 H13C 109.5
C12 C14 H14A 109.5
C12 C14 H14B 109.5
C12 C14 H14C 109.5
H14A C14 H14B 109.5
H14A C14 H14C 109.5
H14B C14 H14C 109.5
N C15 H15A 109.5
N C15 H15B 109.5
N C15 H15C 109.5
H15A C15 H15B 109.5
H15A C15 H15C 109.5
H15B C15 H15C 109.5
Ni C16 H16A 112.3(11)
Ni C16 H16B 112.4(11)
H16A C16 H16B 115.2(15)
C17 C16 Ni 68.43(7)
C17 C16 H16A 120.1(11)
C17 C16 H16B 118.8(11)
Ni C17 H17A 111.5(11)
Ni C17 H17B 110.4(11)
C16 C17 Ni 69.11(7)
C16 C17 H17A 119.0(11)
C16 C17 H17B 119.6(11)
H17A C17 H17B 116.4(15)

loop_
_geom_bond_atom_site_label_1
_geom_bond_atom_site_label_2
_geom_bond_distance
Ni P1 2.1328(3)
Ni P2 2.1336(3)
Ni C16 1.9644(12)
Ni C17 1.9553(13)
P1 C1 1.8539(11)
P1 C3 1.8556(12)
P1 C6 1.8582(11)
P2 C2 1.8586(12)
P2 C9 1.8598(12)
P2 C12 1.8512(12)
N C1 1.4682(14)
N C2 1.4679(14)
N C15 1.4637(14)
C1 H1A 0.970(16)
C1 H1B 0.980(15)
C2 H2A 0.972(16)
C2 H2B 0.980(16)
C3 H3 0.961(16)
C3 C4 1.5332(17)
C3 C5 1.5291(17)
C4 H4A 0.967(10)
C4 H4B 0.967(10)
C4 H4C 0.967(10)
C5 H5A 0.958(10)
C5 H5B 0.958(10)
C5 H5C 0.958(10)
C6 H6 0.968(16)
C6 C7 1.5256(17)
C6 C8 1.5290(17)
C7 H7A 0.966(10)
C7 H7B 0.966(10)
C7 H7C 0.966(10)
C8 H8A 0.962(10)
C8 H8B 0.962(10)
C8 H8C 0.962(10)
C9 H9 0.989(16)
C9 C10 1.5333(17)
C9 C11 1.5324(18)
C10 H10A 0.965(10)
C10 H10B 0.965(10)
C10 H10C 0.965(10)
C11 H11A 0.957(10)
C11 H11B 0.957(10)
C11 H11C 0.957(10)
C12 H12 0.944(16)
C12 C13 1.5240(17)
C12 C14 1.5312(17)
C13 H13A 0.962(10)
C13 H13B 0.962(10)
C13 H13C 0.962(10)
C14 H14A 0.972(10)
C14 H14B 0.972(10)
C14 H14C 0.972(10)
C15 H15A 0.990(9)
C15 H15B 0.990(9)
C15 H15C 0.990(9)
C16 H16A 0.955(18)
C16 H16B 0.951(18)
C16 C17 1.419(2)
C17 H17A 0.980(19)
C17 H17B 0.978(18)

loop_
_geom_torsion_atom_site_label_1
_geom_torsion_atom_site_label_2
_geom_torsion_atom_site_label_3
_geom_torsion_atom_site_label_4
_geom_torsion
Ni P1 C1 N 40.99(9)
Ni P1 C3 C4 46.60(9)
Ni P1 C3 C5 172.89(7)
Ni P1 C6 C7 71.50(9)
Ni P1 C6 C8 -51.32(10)
Ni P2 C2 N -32.20(10)
Ni P2 C9 C10 -49.40(9)
Ni P2 C9 C11 -175.97(8)
Ni P2 C12 C13 -66.97(10)
Ni P2 C12 C14 55.85(10)
C1 P1 C3 C4 -78.75(9)
C1 P1 C3 C5 47.54(10)
C1 P1 C6 C7 -162.70(9)
C1 P1 C6 C8 74.49(9)
C1 N C2 P2 76.29(10)
C2 P2 C9 C10 76.12(9)
C2 P2 C9 C11 -50.45(10)
C2 P2 C12 C13 164.78(9)
C2 P2 C12 C14 -72.40(10)
C2 N C1 P1 -81.41(10)
C3 P1 C1 N 166.62(8)
C3 P1 C6 C7 -58.41(10)
C3 P1 C6 C8 178.78(9)
C6 P1 C1 N -86.68(9)
C6 P1 C3 C4 177.89(8)
C6 P1 C3 C5 -55.82(10)
C9 P2 C2 N -156.12(8)
C9 P2 C12 C13 60.88(10)
C9 P2 C12 C14 -176.29(9)
C12 P2 C2 N 98.05(9)
C12 P2 C9 C10 179.42(9)
C12 P2 C9 C11 52.84(10)
C15 N C1 P1 156.80(8)
C15 N C2 P2 -161.90(8)
